data_7104477
loop_
_publ_author_name
'Perrin, Marc-Antoine'
'Neumann, Marcus A'
'Elmaleh, Hagit'
'Zaske, Lionel'

_publ_section_title
;
 Crystal structure determination of the elusive paracetamol Form III.
;
_journal_issue 22
_journal_name_full 'Chemical communications (Cambridge, England)'
_journal_page_first 3181
_journal_page_last 3183
_journal_paper_doi 10.1039/b822882e
_journal_volume 34
_journal_year 2009
_space_group_IT_number 29
_symmetry_cell_setting orthorhombic
_symmetry_Int_Tables_number 29
_symmetry_space_group_name_Hall 'P 2c -2ac'
_symmetry_space_group_name_H-M 'P c a 21'
_cell_angle_alpha 90.0000
_cell_angle_beta 90.0000
_cell_angle_gamma 90.0000
_cell_length_a 11.8352
_cell_length_b 8.5601
_cell_length_c 14.8199
_cod_data_source_file b822882e.txt
_cod_data_source_block struct
_cod_original_sg_symbol_H-M PCA21
_cod_database_code 7104477

loop_
_symmetry_equiv_pos_as_xyz
x,y,z
-x,-y,z+1/2
x+1/2,-y,z
-x+1/2,y,z+1/2

loop_
_atom_site_label
_atom_site_type_symbol
_atom_site_fract_x
_atom_site_fract_y
_atom_site_fract_z
_atom_site_U_iso_or_equiv
_atom_site_adp_type
_atom_site_occupancy
C0_0 C -0.31683 0.31039 0.01720 0.00000 Uiso 1.00
C1_0 C -0.35985 0.43976 -0.02969 0.00000 Uiso 1.00
C2_0 C -0.20812 0.31938 0.05795 0.00000 Uiso 1.00
N3_0 N -0.38932 0.17893 0.02633 0.00000 Uiso 1.00
C4_0 C -0.29745 0.57757 -0.03343 0.00000 Uiso 1.00
H5_0 H -0.44239 0.43294 -0.06439 0.00000 Uiso 1.00
C6_0 C -0.14606 0.45765 0.05493 0.00000 Uiso 1.00
H7_0 H -0.17402 0.22044 0.09496 0.00000 Uiso 1.00
C8_0 C -0.35857 0.02757 0.03063 0.00000 Uiso 1.00
H9_0 H -0.47597 0.20255 0.02655 0.00000 Uiso 1.00
C10_0 C -0.19133 0.58896 0.01128 0.00000 Uiso 1.00
H11_0 H -0.33107 0.67625 -0.07149 0.00000 Uiso 1.00
H12_0 H -0.06387 0.46616 0.09005 0.00000 Uiso 1.00
C13_0 C -0.45555 -0.08552 0.04511 0.00000 Uiso 1.00
O14_0 O -0.25583 -0.01611 0.02266 0.00000 Uiso 1.00
O15_0 O -0.13098 0.72583 0.01384 0.00000 Uiso 1.00
H16_0 H -0.53459 -0.02871 0.06790 0.00000 Uiso 1.00
H17_0 H -0.47409 -0.14643 -0.01903 0.00000 Uiso 1.00
H18_0 H -0.42941 -0.17237 0.09573 0.00000 Uiso 1.00
H19_0 H -0.18452 0.81916 0.00928 0.00000 Uiso 1.00
H17_1 H -0.24194 0.55094 0.27141 0.00000 Uiso 1.00
C13_1 C -0.32774 0.59111 0.25214 0.00000 Uiso 1.00
C8_1 C -0.42064 0.47463 0.27293 0.00000 Uiso 1.00
H16_1 H -0.34601 0.70165 0.28589 0.00000 Uiso 1.00
H18_1 H -0.32774 0.61186 0.17808 0.00000 Uiso 1.00
N3_1 N -0.38530 0.32559 0.28052 0.00000 Uiso 1.00
O14_1 O -0.52474 0.51263 0.27922 0.00000 Uiso 1.00
C0_1 C -0.45410 0.18981 0.28543 0.00000 Uiso 1.00
H9_1 H -0.29807 0.30624 0.28097 0.00000 Uiso 1.00
C1_1 C -0.40115 0.05108 0.31285 0.00000 Uiso 1.00
C2_1 C -0.56947 0.18661 0.25806 0.00000 Uiso 1.00
C4_1 C -0.46072 -0.08916 0.30935 0.00000 Uiso 1.00
H5_1 H -0.31339 0.05302 0.33854 0.00000 Uiso 1.00
C6_1 C -0.62889 0.04602 0.25427 0.00000 Uiso 1.00
H7_1 H -0.61155 0.29321 0.23669 0.00000 Uiso 1.00
C10_1 C -0.57399 -0.09365 0.27728 0.00000 Uiso 1.00
H11_1 H -0.41997 -0.19536 0.33361 0.00000 Uiso 1.00
H12_1 H -0.71715 0.04329 0.22983 0.00000 Uiso 1.00
O15_1 O -0.63197 -0.23118 0.26755 0.00000 Uiso 1.00
H19_1 H -0.57653 -0.32020 0.25708 0.00000 Uiso 1.00

loop_
_geom_bond_atom_site_label_1
_geom_bond_atom_site_label_2
_geom_bond_distance
_geom_bond_site_symmetry_2
C0_0 C1_0 1.403 .
C0_0 C2_0 1.423 .
C0_0 N3_0 1.422 .
C1_0 C4_0 1.393 .
C1_0 H5_0 1.105 .
C2_0 C6_0 1.394 .
C2_0 H7_0 1.087 .
N3_0 C8_0 1.347 .
N3_0 H9_0 1.045 .
C4_0 C10_0 1.423 .
C4_0 H11_0 1.091 .
C6_0 C10_0 1.403 .
C6_0 H12_0 1.106 .
C8_0 C13_0 1.517 .
C8_0 O14_0 1.278 .
C10_0 O15_0 1.373 .
C13_0 H16_0 1.107 .
C13_0 H17_0 1.106 .
C13_0 H18_0 1.101 .
O15_0 H19_0 1.022 .
H17_1 C13_1 1.109 .
C13_1 C8_1 1.516 .
C13_1 H16_1 1.092 .
C13_1 H18_1 1.112 .
C8_1 N3_1 1.347 .
C8_1 O14_1 1.278 .
N3_1 C0_1 1.421 .
N3_1 H9_1 1.046 .
C0_1 C1_1 1.403 .
C0_1 C2_1 1.425 .
C1_1 C4_1 1.393 .
C1_1 H5_1 1.106 .
C2_1 C6_1 1.395 .
C2_1 H7_1 1.087 .
C4_1 C10_1 1.423 .
C4_1 H11_1 1.090 .
C6_1 C10_1 1.403 .
C6_1 H12_1 1.106 .
C10_1 O15_1 1.370 .
O15_1 H19_1 1.017 .
